data_4079722
loop_
_publ_author_name
'Cui, Haiyan'
'Ma, Bing'
'Cui, Chunming'

_publ_section_title
;
 Metal-Free, Stereospecific Bis-Silylation of Functionalized Alkynes with
 NHC-Supported Silylaminosilylene
;
_journal_issue 21
_journal_name_full Organometallics
_journal_page_first 7339
_journal_paper_doi 10.1021/om3009958
_journal_volume 31
_journal_year 2012
_chemical_formula_moiety 'C40 H56 Cl N3 Si2'
_chemical_formula_sum 'C40 H56 Cl N3 Si2'
_chemical_formula_weight 670.51
_chemical_name_common 3
_chemical_name_systematic
; 
 ? 
;
_space_group_IT_number 2
_symmetry_cell_setting triclinic
_symmetry_space_group_name_Hall '-P 1'
_symmetry_space_group_name_H-M 'P -1'
_atom_sites_solution_hydrogens geom
_atom_sites_solution_primary direct
_atom_sites_solution_secondary difmap
_audit_creation_method SHELXL-97
_cell_angle_alpha 91.576(4)
_cell_angle_beta 90.342(5)
_cell_angle_gamma 109.762(7)
_cell_formula_units_Z 2
_cell_length_a 10.483(3)
_cell_length_b 10.800(4)
_cell_length_c 19.839(6)
_cell_measurement_reflns_used 7581
_cell_measurement_temperature 113(2)
_cell_measurement_theta_max 27.9
_cell_measurement_theta_min 2.0
_cell_volume 2112.7(12)
_computing_cell_refinement 'CrystalClear-SM Expert 2.0 r2'
_computing_data_collection 'CrystalClear-SM Expert 2.0 r2 (Rigaku, 2009)'
_computing_data_reduction 'CrystalClear-SM Expert 2.0 r2'
_computing_molecular_graphics 'Bruker SHELXTL'
_computing_publication_material 'Bruker SHELXTL'
_computing_structure_refinement 'SHELXL-97 (Sheldrick, 1997)'
_computing_structure_solution 'SHELXS-97 (Sheldrick, 1990)'
_diffrn_ambient_temperature 113(2)
_diffrn_detector_area_resol_mean 14.6
_diffrn_measured_fraction_theta_full 0.979
_diffrn_measured_fraction_theta_max 0.979
_diffrn_measurement_device_type 'Bruker P4'
_diffrn_measurement_method '\w scans'
_diffrn_radiation_monochromator graphite
_diffrn_radiation_source 'fine-focus sealed tube'
_diffrn_radiation_type MoK\a
_diffrn_radiation_wavelength 0.71073
_diffrn_reflns_av_R_equivalents 0.0378
_diffrn_reflns_av_sigmaI/netI 0.0646
_diffrn_reflns_limit_h_max 10
_diffrn_reflns_limit_h_min -13
_diffrn_reflns_limit_k_max 14
_diffrn_reflns_limit_k_min -13
_diffrn_reflns_limit_l_max 26
_diffrn_reflns_limit_l_min -26
_diffrn_reflns_number 21266
_diffrn_reflns_theta_full 27.87
_diffrn_reflns_theta_max 27.87
_diffrn_reflns_theta_min 2.00
_diffrn_standards_decay_% 0
_diffrn_standards_interval_count 0
_diffrn_standards_interval_time 0
_diffrn_standards_number 0
_exptl_absorpt_coefficient_mu 0.175
_exptl_absorpt_correction_T_max 0.9691
_exptl_absorpt_correction_T_min 0.9625
_exptl_absorpt_correction_type multi-scan
_exptl_absorpt_process_details Crystalclear
_exptl_crystal_colour Colorless
_exptl_crystal_density_diffrn 1.054
_exptl_crystal_density_method 'not measured'
_exptl_crystal_description Prism
_exptl_crystal_F_000 724
_exptl_crystal_size_max 0.22
_exptl_crystal_size_mid 0.20
_exptl_crystal_size_min 0.18
_refine_diff_density_max 0.264
_refine_diff_density_min -0.306
_refine_diff_density_rms 0.048
_refine_ls_extinction_method none
_refine_ls_goodness_of_fit_ref 0.983
_refine_ls_hydrogen_treatment constr
_refine_ls_matrix_type full
_refine_ls_number_parameters 428
_refine_ls_number_reflns 9835
_refine_ls_number_restraints 0
_refine_ls_restrained_S_all 0.983
_refine_ls_R_factor_all 0.0511
_refine_ls_R_factor_gt 0.0364
_refine_ls_shift/su_max 0.001
_refine_ls_shift/su_mean 0.000
_refine_ls_structure_factor_coef Fsqd
_refine_ls_weighting_details 'calc w=1/[\s^2^(Fo^2^)+(0.0394P)^2^+0.0000P] where P=(Fo^2^+2Fc^2^)/3'
_refine_ls_weighting_scheme calc
_refine_ls_wR_factor_gt 0.0852
_refine_ls_wR_factor_ref 0.0901
_reflns_number_gt 6796
_reflns_number_total 9835
_reflns_threshold_expression >2sigma(I)
_cod_data_source_file om3009958_si_002.cif
_cod_data_source_block shelx
_cod_depositor_comments
;
The following automatic conversions were performed:

'_symmetry_cell_setting' value 'Triclinic' changed to 'triclinic'
according to /home/saulius/struct/CIF-dictionaries/cif_core.dic
dictionary named 'cif_core.dic' version 2.4.2 from
2011-04-26.

'_exptl_absorpt_correction_type' value 'Multi-scan'
changed to 'multi-scan' according to
/home/saulius/struct/CIF-dictionaries/cif_core.dic dictionary named
'cif_core.dic' version 2.4.2 from 2011-04-26.

Automatic conversion script
Id: cif_fix_values 1891 2012-01-12 08:04:46Z andrius 
;
_cod_original_cell_volume 2112.9(12)
_cod_original_sg_symbol_H-M P-1
_cod_database_code 4079722

loop_
_symmetry_equiv_pos_as_xyz
'x, y, z'
'-x, -y, -z'

loop_
_atom_site_label
_atom_site_type_symbol
_atom_site_fract_x
_atom_site_fract_y
_atom_site_fract_z
_atom_site_U_iso_or_equiv
_atom_site_adp_type
_atom_site_occupancy
_atom_site_symmetry_multiplicity
_atom_site_calc_flag
_atom_site_refinement_flags
Cl1 Cl 0.43715(3) 0.16001(3) 0.110286(16) 0.02241(8) Uani 1 1 d .
N1 N 0.71984(11) 0.27896(10) 0.18204(5) 0.0203(2) Uani 1 1 d .
N2 N 0.47434(10) 0.49000(10) 0.13217(5) 0.0163(2) Uani 1 1 d .
N3 N 0.68486(10) 0.56325(10) 0.16491(5) 0.0171(2) Uani 1 1 d .
Si1 Si 0.56854(4) 0.27831(3) 0.186433(17) 0.01570(9) Uani 1 1 d .
Si2 Si 0.40187(4) -0.05466(4) 0.25574(2) 0.02529(10) Uani 1 1 d .
C1 C 0.81733(13) 0.22113(12) 0.17505(7) 0.0179(3) Uani 1 1 d .
C2 C 0.85707(13) 0.18855(11) 0.11038(7) 0.0175(3) Uani 1 1 d .
C3 C 0.95759(13) 0.13093(12) 0.10512(7) 0.0223(3) Uani 1 1 d .
H3 H 0.9816 0.1077 0.0617 0.027 Uiso 1 1 calc R
C4 C 1.02347(14) 0.10662(13) 0.16158(8) 0.0284(3) Uani 1 1 d .
H4 H 1.0927 0.0686 0.1571 0.034 Uiso 1 1 calc R
C5 C 0.98576(14) 0.13911(13) 0.22451(8) 0.0286(3) Uani 1 1 d .
H5 H 1.0305 0.1232 0.2634 0.034 Uiso 1 1 calc R
C6 C 0.88433(13) 0.19447(13) 0.23267(7) 0.0227(3) Uani 1 1 d .
C7 C 0.79141(13) 0.21459(12) 0.04649(6) 0.0193(3) Uani 1 1 d .
H7 H 0.7299 0.2641 0.0598 0.023 Uiso 1 1 calc R
C8 C 0.89590(15) 0.29962(14) -0.00169(7) 0.0313(3) Uani 1 1 d .
H8A H 0.9509 0.3813 0.0219 0.047 Uiso 1 1 calc R
H8B H 0.8491 0.3207 -0.0403 0.047 Uiso 1 1 calc R
H8C H 0.9547 0.2514 -0.0176 0.047 Uiso 1 1 calc R
C9 C 0.70493(15) 0.08637(13) 0.01040(7) 0.0287(3) Uani 1 1 d .
H9A H 0.7629 0.0359 -0.0036 0.043 Uiso 1 1 calc R
H9B H 0.6607 0.1067 -0.0294 0.043 Uiso 1 1 calc R
H9C H 0.6358 0.0344 0.0411 0.043 Uiso 1 1 calc R
C10 C 0.84743(15) 0.22977(15) 0.30238(7) 0.0315(4) Uani 1 1 d .
H10 H 0.7552 0.2374 0.2988 0.038 Uiso 1 1 calc R
C11 C 0.94547(17) 0.36471(16) 0.32636(8) 0.0432(4) Uani 1 1 d .
H11A H 1.0363 0.3596 0.3327 0.065 Uiso 1 1 calc R
H11B H 0.9144 0.3908 0.3692 0.065 Uiso 1 1 calc R
H11C H 0.9484 0.4300 0.2925 0.065 Uiso 1 1 calc R
C12 C 0.84016(19) 0.12646(18) 0.35509(9) 0.0530(5) Uani 1 1 d .
H12A H 0.7836 0.0394 0.3375 0.079 Uiso 1 1 calc R
H12B H 0.8006 0.1481 0.3965 0.079 Uiso 1 1 calc R
H12C H 0.9317 0.1259 0.3650 0.079 Uiso 1 1 calc R
C13 C 0.57087(12) 0.45465(12) 0.16435(6) 0.0156(3) Uani 1 1 d .
C14 C 0.52922(13) 0.61860(12) 0.11017(7) 0.0200(3) Uani 1 1 d .
C15 C 0.66082(13) 0.66380(12) 0.13067(7) 0.0197(3) Uani 1 1 d .
C16 C 0.32752(12) 0.40693(12) 0.12753(7) 0.0191(3) Uani 1 1 d .
H16 H 0.3175 0.3240 0.1515 0.023 Uiso 1 1 calc R
C17 C 0.28246(14) 0.36744(14) 0.05444(7) 0.0280(3) Uani 1 1 d .
H17A H 0.2728 0.4431 0.0316 0.042 Uiso 1 1 calc R
H17B H 0.1952 0.2954 0.0534 0.042 Uiso 1 1 calc R
H17C H 0.3504 0.3384 0.0314 0.042 Uiso 1 1 calc R
C18 C 0.23884(14) 0.47256(14) 0.16361(8) 0.0276(3) Uani 1 1 d .
H18A H 0.2796 0.5079 0.2077 0.041 Uiso 1 1 calc R
H18B H 0.1485 0.4077 0.1698 0.041 Uiso 1 1 calc R
H18C H 0.2312 0.5444 0.1366 0.041 Uiso 1 1 calc R
C19 C 0.45542(15) 0.68877(14) 0.07023(8) 0.0292(3) Uani 1 1 d .
H19A H 0.5192 0.7734 0.0565 0.044 Uiso 1 1 calc R
H19B H 0.3847 0.7039 0.0979 0.044 Uiso 1 1 calc R
H19C H 0.4139 0.6351 0.0301 0.044 Uiso 1 1 calc R
C20 C 0.76503(14) 0.79551(12) 0.11800(8) 0.0282(3) Uani 1 1 d .
H20A H 0.7339 0.8367 0.0809 0.042 Uiso 1 1 calc R
H20B H 0.8510 0.7839 0.1060 0.042 Uiso 1 1 calc R
H20C H 0.7783 0.8519 0.1588 0.042 Uiso 1 1 calc R
C21 C 0.81076(13) 0.57396(13) 0.20327(7) 0.0225(3) Uani 1 1 d .
H21 H 0.7903 0.4914 0.2290 0.027 Uiso 1 1 calc R
C22 C 0.84665(15) 0.68768(14) 0.25559(8) 0.0322(4) Uani 1 1 d .
H22A H 0.8847 0.7714 0.2329 0.048 Uiso 1 1 calc R
H22B H 0.9135 0.6781 0.2879 0.048 Uiso 1 1 calc R
H22C H 0.7647 0.6864 0.2795 0.048 Uiso 1 1 calc R
C23 C 0.92635(14) 0.57820(14) 0.15664(8) 0.0309(3) Uani 1 1 d .
H23A H 0.8952 0.5058 0.1230 0.046 Uiso 1 1 calc R
H23B H 1.0019 0.5692 0.1830 0.046 Uiso 1 1 calc R
H23C H 0.9566 0.6623 0.1338 0.046 Uiso 1 1 calc R
C24 C 0.47399(13) 0.23544(12) 0.26801(6) 0.0178(3) Uani 1 1 d .
C25 C 0.41572(13) 0.11394(12) 0.29321(7) 0.0207(3) Uani 1 1 d .
C26 C 0.47403(13) 0.35275(12) 0.31086(6) 0.0187(3) Uani 1 1 d .
C27 C 0.35525(14) 0.38224(13) 0.31887(7) 0.0242(3) Uani 1 1 d .
H27 H 0.2753 0.3310 0.2949 0.029 Uiso 1 1 calc R
C28 C 0.35223(16) 0.48543(14) 0.36143(8) 0.0319(4) Uani 1 1 d .
H28 H 0.2705 0.5043 0.3664 0.038 Uiso 1 1 calc R
C29 C 0.46747(17) 0.56043(14) 0.39646(8) 0.0344(4) Uani 1 1 d .
H29 H 0.4651 0.6300 0.4262 0.041 Uiso 1 1 calc R
C30 C 0.58582(17) 0.53404(14) 0.38811(8) 0.0355(4) Uani 1 1 d .
H30 H 0.6656 0.5863 0.4119 0.043 Uiso 1 1 calc R
C31 C 0.59000(15) 0.43166(13) 0.34518(7) 0.0286(3) Uani 1 1 d .
H31 H 0.6730 0.4156 0.3393 0.034 Uiso 1 1 calc R
C32 C 0.35865(15) 0.10258(13) 0.36302(7) 0.0264(3) Uani 1 1 d .
C33 C 0.44332(18) 0.12751(14) 0.41937(8) 0.0368(4) Uani 1 1 d .
H33 H 0.5386 0.1534 0.4137 0.044 Uiso 1 1 calc R
C34 C 0.3910(2) 0.11527(16) 0.48418(9) 0.0504(5) Uani 1 1 d .
H34 H 0.4506 0.1312 0.5222 0.060 Uiso 1 1 calc R
C35 C 0.2549(2) 0.08063(18) 0.49340(10) 0.0602(6) Uani 1 1 d .
H35 H 0.2198 0.0754 0.5377 0.072 Uiso 1 1 calc R
C36 C 0.1683(2) 0.0532(2) 0.43814(10) 0.0612(6) Uani 1 1 d .
H36 H 0.0732 0.0272 0.4444 0.073 Uiso 1 1 calc R
C37 C 0.21985(17) 0.06336(16) 0.37303(9) 0.0429(4) Uani 1 1 d .
H37 H 0.1594 0.0433 0.3352 0.051 Uiso 1 1 calc R
C38 C 0.24164(15) -0.12637(14) 0.20545(9) 0.0394(4) Uani 1 1 d .
H38A H 0.2475 -0.0771 0.1642 0.059 Uiso 1 1 calc R
H38B H 0.1652 -0.1210 0.2321 0.059 Uiso 1 1 calc R
H38C H 0.2279 -0.2187 0.1936 0.059 Uiso 1 1 calc R
C39 C 0.3942(2) -0.16304(15) 0.32843(9) 0.0530(5) Uani 1 1 d .
H39A H 0.3883 -0.2510 0.3115 0.079 Uiso 1 1 calc R
H39B H 0.3141 -0.1694 0.3553 0.079 Uiso 1 1 calc R
H39C H 0.4760 -0.1256 0.3566 0.079 Uiso 1 1 calc R
C40 C 0.54998(14) -0.05835(13) 0.20607(8) 0.0299(3) Uani 1 1 d .
H40A H 0.6337 -0.0089 0.2308 0.045 Uiso 1 1 calc R
H40B H 0.5487 -0.0184 0.1624 0.045 Uiso 1 1 calc R
H40C H 0.5458 -0.1498 0.1987 0.045 Uiso 1 1 calc R

loop_
_atom_site_aniso_label
_atom_site_aniso_U_11
_atom_site_aniso_U_22
_atom_site_aniso_U_33
_atom_site_aniso_U_23
_atom_site_aniso_U_13
_atom_site_aniso_U_12
Cl1 0.02232(18) 0.02043(16) 0.02346(17) -0.00428(13) -0.00372(14) 0.00636(14)
N1 0.0191(6) 0.0217(6) 0.0223(6) 0.0019(5) 0.0012(5) 0.0095(5)
N2 0.0153(6) 0.0148(5) 0.0182(5) 0.0025(4) 0.0017(4) 0.0044(4)
N3 0.0144(6) 0.0164(5) 0.0195(5) 0.0005(4) 0.0004(5) 0.0038(5)
Si1 0.01606(19) 0.01526(17) 0.01591(17) 0.00109(14) 0.00049(14) 0.00540(14)
Si2 0.0291(2) 0.01570(19) 0.0315(2) 0.00404(16) 0.00580(18) 0.00773(16)
C1 0.0138(7) 0.0147(6) 0.0235(7) 0.0030(5) 0.0009(5) 0.0027(5)
C2 0.0153(7) 0.0114(6) 0.0241(7) 0.0027(5) 0.0012(5) 0.0021(5)
C3 0.0174(7) 0.0183(7) 0.0313(8) 0.0021(6) 0.0038(6) 0.0058(6)
C4 0.0195(8) 0.0251(7) 0.0440(9) 0.0060(7) 0.0000(7) 0.0115(6)
C5 0.0208(8) 0.0324(8) 0.0335(8) 0.0123(7) -0.0035(6) 0.0093(6)
C6 0.0168(7) 0.0258(7) 0.0242(7) 0.0075(6) -0.0002(6) 0.0051(6)
C7 0.0199(7) 0.0186(6) 0.0204(6) 0.0013(5) 0.0025(6) 0.0076(6)
C8 0.0283(8) 0.0364(8) 0.0289(8) 0.0116(7) 0.0044(7) 0.0098(7)
C9 0.0322(9) 0.0250(7) 0.0287(8) -0.0036(6) -0.0074(7) 0.0097(6)
C10 0.0253(8) 0.0499(9) 0.0209(7) 0.0064(7) -0.0023(6) 0.0146(7)
C11 0.0429(10) 0.0579(11) 0.0292(9) -0.0050(8) -0.0052(8) 0.0183(9)
C12 0.0561(12) 0.0678(12) 0.0314(9) 0.0213(9) 0.0042(9) 0.0146(10)
C13 0.0134(7) 0.0171(6) 0.0155(6) 0.0005(5) 0.0016(5) 0.0043(5)
C14 0.0217(8) 0.0171(6) 0.0220(7) 0.0040(5) 0.0040(6) 0.0073(6)
C15 0.0207(7) 0.0156(6) 0.0226(7) 0.0030(5) 0.0039(6) 0.0057(6)
C16 0.0136(7) 0.0189(6) 0.0232(7) 0.0031(5) 0.0010(5) 0.0031(5)
C17 0.0212(8) 0.0322(8) 0.0271(8) 0.0021(6) -0.0048(6) 0.0044(6)
C18 0.0219(8) 0.0291(8) 0.0352(8) 0.0086(6) 0.0090(6) 0.0123(6)
C19 0.0292(8) 0.0274(8) 0.0346(8) 0.0103(6) 0.0016(7) 0.0133(7)
C20 0.0248(8) 0.0187(7) 0.0391(9) 0.0076(6) 0.0042(7) 0.0043(6)
C21 0.0172(7) 0.0230(7) 0.0259(7) 0.0010(6) -0.0044(6) 0.0049(6)
C22 0.0310(9) 0.0282(8) 0.0322(8) -0.0051(7) -0.0065(7) 0.0036(7)
C23 0.0177(8) 0.0338(8) 0.0400(9) 0.0027(7) 0.0031(7) 0.0070(6)
C24 0.0168(7) 0.0188(6) 0.0187(6) 0.0005(5) 0.0001(5) 0.0072(5)
C25 0.0204(7) 0.0205(7) 0.0224(7) 0.0029(5) 0.0022(6) 0.0083(6)
C26 0.0234(7) 0.0163(6) 0.0160(6) 0.0036(5) 0.0029(6) 0.0059(6)
C27 0.0252(8) 0.0242(7) 0.0246(7) -0.0007(6) -0.0008(6) 0.0102(6)
C28 0.0365(9) 0.0298(8) 0.0348(8) -0.0011(7) 0.0053(7) 0.0183(7)
C29 0.0504(11) 0.0245(8) 0.0295(8) -0.0056(6) 0.0003(8) 0.0149(7)
C30 0.0399(10) 0.0278(8) 0.0347(9) -0.0078(7) -0.0070(8) 0.0069(7)
C31 0.0252(8) 0.0275(8) 0.0323(8) -0.0033(6) -0.0020(7) 0.0083(6)
C32 0.0359(9) 0.0185(7) 0.0285(8) 0.0082(6) 0.0105(7) 0.0132(6)
C33 0.0498(11) 0.0295(8) 0.0273(8) 0.0020(7) 0.0061(8) 0.0081(8)
C34 0.0859(15) 0.0374(10) 0.0268(9) 0.0046(7) 0.0088(10) 0.0191(10)
C35 0.1021(18) 0.0566(12) 0.0380(10) 0.0265(9) 0.0389(12) 0.0455(12)
C36 0.0633(13) 0.0814(14) 0.0580(13) 0.0446(11) 0.0408(11) 0.0458(11)
C37 0.0429(10) 0.0549(10) 0.0422(10) 0.0305(8) 0.0207(8) 0.0289(9)
C38 0.0268(9) 0.0235(8) 0.0635(12) -0.0030(8) 0.0061(8) 0.0031(7)
C39 0.0878(15) 0.0300(9) 0.0492(11) 0.0149(8) 0.0170(11) 0.0290(9)
C40 0.0289(8) 0.0215(7) 0.0413(9) -0.0023(6) 0.0010(7) 0.0113(6)

loop_
_atom_type_symbol
_atom_type_description
_atom_type_scat_dispersion_real
_atom_type_scat_dispersion_imag
_atom_type_scat_source
C C 0.0033 0.0016 'International Tables Vol C Tables 4.2.6.8 and 6.1.1.4'
H H 0.0000 0.0000 'International Tables Vol C Tables 4.2.6.8 and 6.1.1.4'
N N 0.0061 0.0033 'International Tables Vol C Tables 4.2.6.8 and 6.1.1.4'
Si Si 0.0817 0.0704 'International Tables Vol C Tables 4.2.6.8 and 6.1.1.4'
Cl Cl 0.1484 0.1585 'International Tables Vol C Tables 4.2.6.8 and 6.1.1.4'

loop_
_geom_angle_atom_site_label_1
_geom_angle_atom_site_label_2
_geom_angle_atom_site_label_3
_geom_angle
C1 N1 Si1 154.30(9)
C13 N2 C14 110.27(10)
C13 N2 C16 124.24(10)
C14 N2 C16 125.22(11)
C13 N3 C15 110.19(10)
C13 N3 C21 123.58(10)
C15 N3 C21 125.94(10)
N1 Si1 C24 119.67(6)
N1 Si1 C13 107.27(6)
C24 Si1 C13 106.75(5)
N1 Si1 Cl1 113.91(4)
C24 Si1 Cl1 105.80(5)
C13 Si1 Cl1 101.78(4)
C40 Si2 C38 110.89(8)
C40 Si2 C39 105.58(8)
C38 Si2 C39 107.90(9)
C40 Si2 C25 114.90(6)
C38 Si2 C25 110.58(7)
C39 Si2 C25 106.54(7)
N1 C1 C2 121.43(12)
N1 C1 C6 120.75(12)
C2 C1 C6 117.80(12)
C3 C2 C1 119.90(12)
C3 C2 C7 119.00(12)
C1 C2 C7 121.10(12)
C4 C3 C2 121.90(14)
C4 C3 H3 119.1
C2 C3 H3 119.1
C5 C4 C3 118.33(13)
C5 C4 H4 120.8
C3 C4 H4 120.8
C4 C5 C6 122.11(13)
C4 C5 H5 118.9
C6 C5 H5 118.9
C5 C6 C1 119.95(13)
C5 C6 C10 120.32(13)
C1 C6 C10 119.71(13)
C2 C7 C8 112.02(11)
C2 C7 C9 111.58(11)
C8 C7 C9 110.13(12)
C2 C7 H7 107.6
C8 C7 H7 107.6
C9 C7 H7 107.6
C7 C8 H8A 109.5
C7 C8 H8B 109.5
H8A C8 H8B 109.5
C7 C8 H8C 109.5
H8A C8 H8C 109.5
H8B C8 H8C 109.5
C7 C9 H9A 109.5
C7 C9 H9B 109.5
H9A C9 H9B 109.5
C7 C9 H9C 109.5
H9A C9 H9C 109.5
H9B C9 H9C 109.5
C6 C10 C11 110.37(12)
C6 C10 C12 114.16(14)
C11 C10 C12 110.29(13)
C6 C10 H10 107.2
C11 C10 H10 107.2
C12 C10 H10 107.2
C10 C11 H11A 109.5
C10 C11 H11B 109.5
H11A C11 H11B 109.5
C10 C11 H11C 109.5
H11A C11 H11C 109.5
H11B C11 H11C 109.5
C10 C12 H12A 109.5
C10 C12 H12B 109.5
H12A C12 H12B 109.5
C10 C12 H12C 109.5
H12A C12 H12C 109.5
H12B C12 H12C 109.5
N2 C13 N3 105.56(10)
N2 C13 Si1 128.79(9)
N3 C13 Si1 124.11(9)
C15 C14 N2 106.73(11)
C15 C14 C19 127.70(12)
N2 C14 C19 125.55(12)
C14 C15 N3 107.19(11)
C14 C15 C20 127.69(12)
N3 C15 C20 125.11(12)
N2 C16 C18 111.72(10)
N2 C16 C17 111.24(11)
C18 C16 C17 112.63(12)
N2 C16 H16 107.0
C18 C16 H16 107.0
C17 C16 H16 107.0
C16 C17 H17A 109.5
C16 C17 H17B 109.5
H17A C17 H17B 109.5
C16 C17 H17C 109.5
H17A C17 H17C 109.5
H17B C17 H17C 109.5
C16 C18 H18A 109.5
C16 C18 H18B 109.5
H18A C18 H18B 109.5
C16 C18 H18C 109.5
H18A C18 H18C 109.5
H18B C18 H18C 109.5
C14 C19 H19A 109.5
C14 C19 H19B 109.5
H19A C19 H19B 109.5
C14 C19 H19C 109.5
H19A C19 H19C 109.5
H19B C19 H19C 109.5
C15 C20 H20A 109.5
C15 C20 H20B 109.5
H20A C20 H20B 109.5
C15 C20 H20C 109.5
H20A C20 H20C 109.5
H20B C20 H20C 109.5
N3 C21 C23 111.74(11)
N3 C21 C22 111.30(11)
C23 C21 C22 113.68(12)
N3 C21 H21 106.5
C23 C21 H21 106.5
C22 C21 H21 106.5
C21 C22 H22A 109.5
C21 C22 H22B 109.5
H22A C22 H22B 109.5
C21 C22 H22C 109.5
H22A C22 H22C 109.5
H22B C22 H22C 109.5
C21 C23 H23A 109.5
C21 C23 H23B 109.5
H23A C23 H23B 109.5
C21 C23 H23C 109.5
H23A C23 H23C 109.5
H23B C23 H23C 109.5
C25 C24 C26 117.99(12)
C25 C24 Si1 127.49(10)
C26 C24 Si1 114.36(9)
C24 C25 C32 118.90(11)
C24 C25 Si2 129.96(10)
C32 C25 Si2 111.02(9)
C31 C26 C27 118.12(12)
C31 C26 C24 121.38(12)
C27 C26 C24 120.46(11)
C28 C27 C26 120.93(13)
C28 C27 H27 119.5
C26 C27 H27 119.5
C29 C28 C27 120.08(14)
C29 C28 H28 120.0
C27 C28 H28 120.0
C30 C29 C28 119.62(14)
C30 C29 H29 120.2
C28 C29 H29 120.2
C29 C30 C31 120.65(14)
C29 C30 H30 119.7
C31 C30 H30 119.7
C26 C31 C30 120.56(14)
C26 C31 H31 119.7
C30 C31 H31 119.7
C33 C32 C37 118.02(15)
C33 C32 C25 120.76(13)
C37 C32 C25 121.19(14)
C32 C33 C34 121.07(17)
C32 C33 H33 119.5
C34 C33 H33 119.5
C35 C34 C33 120.38(18)
C35 C34 H34 119.8
C33 C34 H34 119.8
C34 C35 C36 119.67(17)
C34 C35 H35 120.2
C36 C35 H35 120.2
C35 C36 C37 120.24(19)
C35 C36 H36 119.9
C37 C36 H36 119.9
C32 C37 C36 120.57(18)
C32 C37 H37 119.7
C36 C37 H37 119.7
Si2 C38 H38A 109.5
Si2 C38 H38B 109.5
H38A C38 H38B 109.5
Si2 C38 H38C 109.5
H38A C38 H38C 109.5
H38B C38 H38C 109.5
Si2 C39 H39A 109.5
Si2 C39 H39B 109.5
H39A C39 H39B 109.5
Si2 C39 H39C 109.5
H39A C39 H39C 109.5
H39B C39 H39C 109.5
Si2 C40 H40A 109.5
Si2 C40 H40B 109.5
H40A C40 H40B 109.5
Si2 C40 H40C 109.5
H40A C40 H40C 109.5
H40B C40 H40C 109.5

loop_
_geom_bond_atom_site_label_1
_geom_bond_atom_site_label_2
_geom_bond_distance
Cl1 Si1 2.1192(6)
N1 C1 1.3720(16)
N1 Si1 1.5868(12)
N2 C13 1.3581(16)
N2 C14 1.3952(16)
N2 C16 1.4975(16)
N3 C13 1.3621(15)
N3 C15 1.3885(16)
N3 C21 1.4881(16)
Si1 C24 1.8883(14)
Si1 C13 1.9582(14)
Si2 C40 1.8550(16)
Si2 C38 1.8640(16)
Si2 C39 1.8672(17)
Si2 C25 1.9066(14)
C1 C2 1.4228(18)
C1 C6 1.4242(18)
C2 C3 1.3963(18)
C2 C7 1.5165(18)
C3 C4 1.3892(19)
C3 H3 0.9500
C4 C5 1.383(2)
C4 H4 0.9500
C5 C6 1.3931(19)
C5 H5 0.9500
C6 C10 1.511(2)
C7 C8 1.5288(19)
C7 C9 1.5300(17)
C7 H7 1.0000
C8 H8A 0.9800
C8 H8B 0.9800
C8 H8C 0.9800
C9 H9A 0.9800
C9 H9B 0.9800
C9 H9C 0.9800
C10 C11 1.533(2)
C10 C12 1.534(2)
C10 H10 1.0000
C11 H11A 0.9800
C11 H11B 0.9800
C11 H11C 0.9800
C12 H12A 0.9800
C12 H12B 0.9800
C12 H12C 0.9800
C14 C15 1.3543(19)
C14 C19 1.4910(18)
C15 C20 1.5008(18)
C16 C18 1.5182(18)
C16 C17 1.5260(18)
C16 H16 1.0000
C17 H17A 0.9800
C17 H17B 0.9800
C17 H17C 0.9800
C18 H18A 0.9800
C18 H18B 0.9800
C18 H18C 0.9800
C19 H19A 0.9800
C19 H19B 0.9800
C19 H19C 0.9800
C20 H20A 0.9800
C20 H20B 0.9800
C20 H20C 0.9800
C21 C23 1.5181(19)
C21 C22 1.5298(18)
C21 H21 1.0000
C22 H22A 0.9800
C22 H22B 0.9800
C22 H22C 0.9800
C23 H23A 0.9800
C23 H23B 0.9800
C23 H23C 0.9800
C24 C25 1.3576(18)
C24 C26 1.5061(17)
C25 C32 1.5037(19)
C26 C31 1.3877(19)
C26 C27 1.3946(19)
C27 C28 1.3888(19)
C27 H27 0.9500
C28 C29 1.377(2)
C28 H28 0.9500
C29 C30 1.374(2)
C29 H29 0.9500
C30 C31 1.3898(19)
C30 H30 0.9500
C31 H31 0.9500
C32 C33 1.386(2)
C32 C37 1.388(2)
C33 C34 1.393(2)
C33 H33 0.9500
C34 C35 1.362(3)
C34 H34 0.9500
C35 C36 1.379(3)
C35 H35 0.9500
C36 C37 1.396(2)
C36 H36 0.9500
C37 H37 0.9500
C38 H38A 0.9800
C38 H38B 0.9800
C38 H38C 0.9800
C39 H39A 0.9800
C39 H39B 0.9800
C39 H39C 0.9800
C40 H40A 0.9800
C40 H40B 0.9800
C40 H40C 0.9800

loop_
_geom_torsion_atom_site_label_1
_geom_torsion_atom_site_label_2
_geom_torsion_atom_site_label_3
_geom_torsion_atom_site_label_4
_geom_torsion
C1 N1 Si1 C24 79.8(2)
C1 N1 Si1 C13 -158.6(2)
C1 N1 Si1 Cl1 -46.8(2)
Si1 N1 C1 C2 83.7(3)
Si1 N1 C1 C6 -97.7(2)
N1 C1 C2 C3 179.37(11)
C6 C1 C2 C3 0.76(18)
N1 C1 C2 C7 -0.98(18)
C6 C1 C2 C7 -179.60(11)
C1 C2 C3 C4 -1.52(19)
C7 C2 C3 C4 178.83(11)
C2 C3 C4 C5 1.0(2)
C3 C4 C5 C6 0.2(2)
C4 C5 C6 C1 -1.0(2)
C4 C5 C6 C10 -179.34(13)
N1 C1 C6 C5 -178.18(11)
C2 C1 C6 C5 0.44(18)
N1 C1 C6 C10 0.21(19)
C2 C1 C6 C10 178.84(11)
C3 C2 C7 C8 -56.05(15)
C1 C2 C7 C8 124.31(13)
C3 C2 C7 C9 67.95(15)
C1 C2 C7 C9 -111.70(13)
C5 C6 C10 C11 82.83(16)
C1 C6 C10 C11 -95.56(15)
C5 C6 C10 C12 -42.06(19)
C1 C6 C10 C12 139.55(14)
C14 N2 C13 N3 2.46(13)
C16 N2 C13 N3 -171.83(11)
C14 N2 C13 Si1 -163.66(9)
C16 N2 C13 Si1 22.05(17)
C15 N3 C13 N2 -2.55(13)
C21 N3 C13 N2 171.59(11)
C15 N3 C13 Si1 164.40(9)
C21 N3 C13 Si1 -21.46(16)
N1 Si1 C13 N2 146.79(11)
C24 Si1 C13 N2 -83.80(12)
Cl1 Si1 C13 N2 26.89(12)
N1 Si1 C13 N3 -17.00(12)
C24 Si1 C13 N3 112.41(11)
Cl1 Si1 C13 N3 -136.90(10)
C13 N2 C14 C15 -1.47(14)
C16 N2 C14 C15 172.76(11)
C13 N2 C14 C19 177.07(12)
C16 N2 C14 C19 -8.7(2)
N2 C14 C15 N3 -0.14(14)
C19 C14 C15 N3 -178.64(13)
N2 C14 C15 C20 178.21(12)
C19 C14 C15 C20 -0.3(2)
C13 N3 C15 C14 1.70(14)
C21 N3 C15 C14 -172.27(12)
C13 N3 C15 C20 -176.70(12)
C21 N3 C15 C20 9.3(2)
C13 N2 C16 C18 115.97(13)
C14 N2 C16 C18 -57.48(16)
C13 N2 C16 C17 -117.23(13)
C14 N2 C16 C17 69.32(16)
C13 N3 C21 C23 112.23(13)
C15 N3 C21 C23 -74.57(15)
C13 N3 C21 C22 -119.50(13)
C15 N3 C21 C22 53.71(17)
N1 Si1 C24 C25 -77.39(13)
C13 Si1 C24 C25 160.72(12)
Cl1 Si1 C24 C25 52.86(13)
N1 Si1 C24 C26 97.94(10)
C13 Si1 C24 C26 -23.95(10)
Cl1 Si1 C24 C26 -131.82(8)
C26 C24 C25 C32 -2.01(18)
Si1 C24 C25 C32 173.17(10)
C26 C24 C25 Si2 -177.61(10)
Si1 C24 C25 Si2 -2.43(19)
C40 Si2 C25 C24 35.11(15)
C38 Si2 C25 C24 -91.35(14)
C39 Si2 C25 C24 151.64(14)
C40 Si2 C25 C32 -140.77(10)
C38 Si2 C25 C32 92.77(11)
C39 Si2 C25 C32 -24.23(12)
C25 C24 C26 C31 103.56(16)
Si1 C24 C26 C31 -72.24(14)
C25 C24 C26 C27 -74.23(17)
Si1 C24 C26 C27 109.97(13)
C31 C26 C27 C28 -1.7(2)
C24 C26 C27 C28 176.13(13)
C26 C27 C28 C29 0.0(2)
C27 C28 C29 C30 1.2(2)
C28 C29 C30 C31 -0.6(2)
C27 C26 C31 C30 2.3(2)
C24 C26 C31 C30 -175.57(13)
C29 C30 C31 C26 -1.1(2)
C24 C25 C32 C33 -77.17(18)
Si2 C25 C32 C33 99.22(13)
C24 C25 C32 C37 104.65(16)
Si2 C25 C32 C37 -78.96(15)
C37 C32 C33 C34 -0.8(2)
C25 C32 C33 C34 -179.03(13)
C32 C33 C34 C35 -1.2(3)
C33 C34 C35 C36 2.2(3)
C34 C35 C36 C37 -1.3(3)
C33 C32 C37 C36 1.7(2)
C25 C32 C37 C36 179.96(14)
C35 C36 C37 C32 -0.7(3)

loop_
_platon_squeeze_void_nr
_platon_squeeze_void_average_x
_platon_squeeze_void_average_y
_platon_squeeze_void_average_z
_platon_squeeze_void_volume
_platon_squeeze_void_count_electrons
_platon_squeeze_void_content
1 0.000 0.500 0.500 233 47 ' '
